data_4112312
loop_
_publ_author_name
'Tohru Nishinaga'
'Atsushi Wakamiya'
'Daisuke Yamazaki'
'Koichi Komatsu'

_publ_contact_author_address
;
    Institute for Chemical Research, Kyoto University, Gokasho, Uji, 
    Kyoto 611-0011, Japan. 
;
_publ_contact_author_email ' komatsu@scl.kyoto-u.ac.jp'
_publ_contact_author_fax ' +81-774-38-3178 '
_publ_contact_author_name ' Koichi Komatsu '
_publ_contact_author_phone ' +81-774-38-3172 '
_publ_section_title
;
 Crystal Structures and Spectroscopic Characterization of Radical Cations
 and Dications of Oligothiophenes Stabilized by Annelation with
 Bicyclo[2.2.2]octene Units: Sterically Segregated Cationic
 Oligothiophenes
;
_journal_name_full 'Journal of the American Chemical Society'
_journal_page_first 3163
_journal_page_last 3174
_journal_paper_doi 10.1021/ja039434v
_journal_volume 126
_journal_year 2004
_chemical_formula_moiety 'C20 H22 S2, F6 Sb'
_chemical_formula_sum 'C20 H22 F6 S2 Sb'
_chemical_formula_weight 562.28
_chemical_name_systematic
; 
4,5:4',5'-Bis(bicyclo[2.2.2]octeno)-2,2'-bithiophene
radical cation hexafluoroantimonate
;
_space_group_IT_number 2
_symmetry_cell_setting triclinic
_symmetry_space_group_name_Hall '-P 1'
_symmetry_space_group_name_H-M 'P -1'
_atom_sites_solution_hydrogens geom
_atom_sites_solution_primary direct
_atom_sites_solution_secondary difmap
_audit_creation_date ' May 2 2003 '
_audit_creation_method SHELXL-97
_cell_angle_alpha 96.716(5)
_cell_angle_beta 113.151(5)
_cell_angle_gamma 107.298(5)
_cell_formula_units_Z 1
_cell_length_a 7.680(5)
_cell_length_b 8.211(5)
_cell_length_c 9.594(5)
_cell_measurement_temperature 100(2)
_cell_volume 511.9(5)
_computing_cell_refinement 'Bruker SMART'
_computing_data_collection 'Bruker SMART'
_computing_data_reduction 'SHELXS-97 (Sheldrick, 1990)'
_computing_molecular_graphics 'Bruker SHELXTL'
_computing_publication_material 'Bruker SHELXTL'
_computing_structure_refinement 'SHELXL-97 (Sheldrick, 1997)'
_computing_structure_solution 'SHELXS-97 (Sheldrick, 1990)'
_diffrn_ambient_temperature 100(2)
_diffrn_measured_fraction_theta_full 0.979
_diffrn_measured_fraction_theta_max 0.979
_diffrn_measurement_device_type 'CCD area detector'
_diffrn_measurement_method 'phi and omega scans'
_diffrn_radiation_monochromator graphite
_diffrn_radiation_source 'fine-focus sealed tube'
_diffrn_radiation_type MoK\a
_diffrn_radiation_wavelength 0.71069
_diffrn_reflns_av_R_equivalents 0.0266
_diffrn_reflns_av_sigmaI/netI 0.0481
_diffrn_reflns_limit_h_max 9
_diffrn_reflns_limit_h_min -9
_diffrn_reflns_limit_k_max 9
_diffrn_reflns_limit_k_min -4
_diffrn_reflns_limit_l_max 11
_diffrn_reflns_limit_l_min -11
_diffrn_reflns_number 2891
_diffrn_reflns_theta_full 24.99
_diffrn_reflns_theta_max 24.99
_diffrn_reflns_theta_min 2.40
_exptl_absorpt_coefficient_mu 1.609
_exptl_absorpt_correction_T_max 0.923
_exptl_absorpt_correction_T_min 0.828
_exptl_absorpt_correction_type empirical(SADABS)
_exptl_crystal_colour green
_exptl_crystal_density_diffrn 1.824
_exptl_crystal_description prism
_exptl_crystal_F_000 279
_exptl_crystal_size_max 0.15
_exptl_crystal_size_mid 0.10
_exptl_crystal_size_min 0.05
_refine_diff_density_max 0.873
_refine_diff_density_min -0.603
_refine_diff_density_rms 0.123
_refine_ls_extinction_method SHELXL
_refine_ls_goodness_of_fit_ref 1.021
_refine_ls_hydrogen_treatment mixed
_refine_ls_matrix_type full
_refine_ls_number_parameters 133
_refine_ls_number_reflns 1764
_refine_ls_number_restraints 0
_refine_ls_restrained_S_all 1.021
_refine_ls_R_factor_all 0.0375
_refine_ls_R_factor_gt 0.0345
_refine_ls_shift/su_max 0.000
_refine_ls_shift/su_mean 0.000
_refine_ls_structure_factor_coef Fsqd
_refine_ls_weighting_details 'calc w=1/[\s^2^(Fo^2^)+(0.0490P)^2^+0.0000P] where P=(Fo^2^+2Fc^2^)/3'
_refine_ls_weighting_scheme calc
_refine_ls_wR_factor_gt 0.0810
_refine_ls_wR_factor_ref 0.0822
_reflns_number_gt 1664
_reflns_number_total 1764
_reflns_threshold_expression >2sigma(I)
_cod_data_source_file ja039434v_s1.cif
_cod_data_source_block 1(2T)+
_cod_database_code 4112312

loop_
_symmetry_equiv_pos_as_xyz
'x, y, z'
'-x, -y, -z'

loop_
_atom_site_label
_atom_site_type_symbol
_atom_site_fract_x
_atom_site_fract_y
_atom_site_fract_z
_atom_site_U_iso_or_equiv
_atom_site_adp_type
_atom_site_occupancy
_atom_site_symmetry_multiplicity
_atom_site_calc_flag
_atom_site_refinement_flags
Sb1 Sb 0.5000 1.0000 1.0000 0.01947(15) Uani 1 2 d S
S1 S 0.76264(15) 0.57379(14) 0.73079(11) 0.0226(3) Uani 1 1 d .
F1 F 0.6080(4) 0.8821(4) 0.8963(3) 0.0357(7) Uani 1 1 d .
F3 F 0.5135(5) 1.1667(4) 0.8830(3) 0.0456(7) Uani 1 1 d .
F2 F 0.7637(4) 1.1399(4) 1.1560(3) 0.0401(7) Uani 1 1 d .
C2 C 0.6100(6) 0.3241(6) 0.4723(4) 0.0212(9) Uani 1 1 d .
H2 H 0.5249 0.2503 0.3681 0.025 Uiso 1 1 calc R
C1 C 0.5761(6) 0.4675(6) 0.5362(4) 0.0188(8) Uani 1 1 d .
C3 C 0.7790(6) 0.3019(6) 0.5765(5) 0.0247(9) Uani 1 1 d .
C5 C 1.0653(6) 0.4139(6) 0.8401(4) 0.0215(9) Uani 1 1 d .
H5 H 1.1304 0.5074 0.9414 0.026 Uiso 1 1 calc R
C9 C 0.8886(7) 0.0834(6) 0.7029(5) 0.0299(10) Uani 1 1 d .
H9A H 0.9630 0.0029 0.7058 0.036 Uiso 1 1 calc R
H9B H 0.7481 0.0121 0.6832 0.036 Uiso 1 1 calc R
C10 C 0.9987(7) 0.2259(6) 0.8631(5) 0.0327(11) Uani 1 1 d .
H10A H 0.9056 0.2150 0.9123 0.039 Uiso 1 1 calc R
H10B H 1.1204 0.2063 0.9346 0.039 Uiso 1 1 calc R
C8 C 0.8803(6) 0.1738(6) 0.5697(5) 0.0232(9) Uani 1 1 d .
H8 H 0.8059 0.0850 0.4648 0.028 Uiso 1 1 calc R
C6 C 1.2119(7) 0.4254(6) 0.7650(5) 0.0326(11) Uani 1 1 d .
H6A H 1.3342 0.4067 0.8366 0.039 Uiso 1 1 calc R
H6B H 1.2574 0.5446 0.7487 0.039 Uiso 1 1 calc R
C7 C 1.1028(7) 0.2833(6) 0.6051(5) 0.0284(10) Uani 1 1 d .
H7A H 1.1019 0.3416 0.5203 0.034 Uiso 1 1 calc R
H7B H 1.1783 0.2037 0.6083 0.034 Uiso 1 1 calc R
C4 C 0.8798(7) 0.4300(6) 0.7223(5) 0.0281(10) Uani 1 1 d .

loop_
_atom_site_aniso_label
_atom_site_aniso_U_11
_atom_site_aniso_U_22
_atom_site_aniso_U_33
_atom_site_aniso_U_23
_atom_site_aniso_U_13
_atom_site_aniso_U_12
Sb1 0.0170(2) 0.0214(2) 0.0160(2) -0.00088(16) 0.00469(15) 0.00797(16)
S1 0.0222(5) 0.0259(6) 0.0158(5) 0.0000(4) 0.0041(4) 0.0123(5)
F1 0.0349(15) 0.0445(17) 0.0255(13) -0.0056(12) 0.0099(11) 0.0226(13)
F3 0.0536(18) 0.052(2) 0.0506(17) 0.0312(16) 0.0297(15) 0.0308(16)
F2 0.0227(14) 0.0393(17) 0.0344(14) -0.0101(13) -0.0014(11) 0.0076(12)
C2 0.020(2) 0.023(2) 0.0168(19) -0.0005(17) 0.0079(16) 0.0066(17)
C1 0.0166(19) 0.023(2) 0.0144(18) 0.0044(17) 0.0059(15) 0.0056(17)
C3 0.026(2) 0.027(2) 0.0171(19) 0.0003(18) 0.0057(17) 0.0112(19)
C5 0.023(2) 0.027(2) 0.0134(18) 0.0011(18) 0.0064(16) 0.0109(18)
C9 0.033(2) 0.022(2) 0.032(2) 0.007(2) 0.012(2) 0.010(2)
C10 0.040(3) 0.032(3) 0.025(2) 0.012(2) 0.014(2) 0.013(2)
C8 0.031(2) 0.021(2) 0.0167(19) 0.0011(18) 0.0083(17) 0.0142(19)
C6 0.030(2) 0.027(3) 0.036(2) -0.002(2) 0.018(2) 0.004(2)
C7 0.037(3) 0.026(2) 0.030(2) 0.004(2) 0.021(2) 0.015(2)
C4 0.028(2) 0.030(3) 0.023(2) 0.001(2) 0.0064(18) 0.016(2)

loop_
_atom_type_symbol
_atom_type_description
_atom_type_scat_dispersion_real
_atom_type_scat_dispersion_imag
_atom_type_scat_source
C C 0.0033 0.0016 'International Tables Vol C Tables 4.2.6.8 and 6.1.1.4'
H H 0.0000 0.0000 'International Tables Vol C Tables 4.2.6.8 and 6.1.1.4'
F F 0.0171 0.0103 'International Tables Vol C Tables 4.2.6.8 and 6.1.1.4'
S S 0.1246 0.1234 'International Tables Vol C Tables 4.2.6.8 and 6.1.1.4'
Sb Sb -0.5866 1.5461 'International Tables Vol C Tables 4.2.6.8 and 6.1.1.4'

loop_
_geom_angle_atom_site_label_1
_geom_angle_atom_site_label_2
_geom_angle_atom_site_label_3
_geom_angle
_geom_angle_site_symmetry_1
_geom_angle_site_symmetry_3
F2 Sb1 F2 180.000(1) . 2_677
F2 Sb1 F3 89.78(14) . 2_677
F2 Sb1 F3 90.22(14) 2_677 2_677
F2 Sb1 F3 90.22(14) . .
F2 Sb1 F3 89.78(14) 2_677 .
F3 Sb1 F3 180.000(1) 2_677 .
F2 Sb1 F1 89.73(12) . 2_677
F2 Sb1 F1 90.27(12) 2_677 2_677
F3 Sb1 F1 89.85(13) 2_677 2_677
F3 Sb1 F1 90.15(13) . 2_677
F2 Sb1 F1 90.27(12) . .
F2 Sb1 F1 89.73(12) 2_677 .
F3 Sb1 F1 90.15(13) 2_677 .
F3 Sb1 F1 89.85(13) . .
F1 Sb1 F1 180.000(2) 2_677 .
C4 S1 C1 90.5(2) . .
C3 C2 C1 112.7(3) . .
C1 C1 C2 128.7(4) 2_666 .
C1 C1 S1 120.0(4) 2_666 .
C2 C1 S1 111.3(3) . .
C2 C3 C4 112.4(4) . .
C2 C3 C8 134.5(4) . .
C4 C3 C8 113.1(4) . .
C4 C5 C6 106.8(3) . .
C4 C5 C10 107.0(4) . .
C6 C5 C10 107.7(4) . .
C8 C9 C10 109.7(4) . .
C5 C10 C9 110.7(3) . .
C3 C8 C9 107.8(3) . .
C3 C8 C7 107.0(4) . .
C9 C8 C7 108.0(4) . .
C5 C6 C7 110.2(4) . .
C8 C7 C6 110.3(3) . .
C3 C4 C5 115.0(4) . .
C3 C4 S1 113.1(3) . .
C5 C4 S1 131.9(3) . .

loop_
_geom_bond_atom_site_label_1
_geom_bond_atom_site_label_2
_geom_bond_distance
_geom_bond_site_symmetry_2
Sb1 F2 1.869(3) .
Sb1 F2 1.869(3) 2_677
Sb1 F3 1.874(3) 2_677
Sb1 F3 1.874(3) .
Sb1 F1 1.875(2) 2_677
Sb1 F1 1.875(2) .
S1 C4 1.696(5) .
S1 C1 1.752(4) .
C2 C3 1.372(6) .
C2 C1 1.403(6) .
C1 C1 1.398(8) 2_666
C3 C4 1.408(6) .
C3 C8 1.491(6) .
C5 C4 1.486(6) .
C5 C6 1.545(6) .
C5 C10 1.546(6) .
C9 C8 1.541(6) .
C9 C10 1.554(6) .
C8 C7 1.550(6) .
C6 C7 1.551(6) .

loop_
_geom_torsion_atom_site_label_1
_geom_torsion_atom_site_label_2
_geom_torsion_atom_site_label_3
_geom_torsion_atom_site_label_4
_geom_torsion
_geom_torsion_site_symmetry_3
_geom_torsion_site_symmetry_4
C3 C2 C1 C1 177.8(5) . 2_666
C3 C2 C1 S1 0.0(5) . .
C4 S1 C1 C1 -177.5(5) . 2_666
C4 S1 C1 C2 0.5(3) . .
C1 C2 C3 C4 -0.7(6) . .
C1 C2 C3 C8 179.7(5) . .
C4 C5 C10 C9 54.6(5) . .
C6 C5 C10 C9 -59.8(5) . .
C8 C9 C10 C5 0.2(5) . .
C2 C3 C8 C9 -122.4(5) . .
C4 C3 C8 C9 58.0(5) . .
C2 C3 C8 C7 121.7(5) . .
C4 C3 C8 C7 -57.9(5) . .
C10 C9 C8 C3 -55.8(5) . .
C10 C9 C8 C7 59.5(5) . .
C4 C5 C6 C7 -55.3(5) . .
C10 C5 C6 C7 59.3(5) . .
C3 C8 C7 C6 55.8(5) . .
C9 C8 C7 C6 -60.0(5) . .
C5 C6 C7 C8 0.1(5) . .
C2 C3 C4 C5 -179.6(4) . .
C8 C3 C4 C5 0.1(6) . .
C2 C3 C4 S1 1.1(5) . .
C8 C3 C4 S1 -179.2(3) . .
C6 C5 C4 C3 57.9(5) . .
C10 C5 C4 C3 -57.1(5) . .
C6 C5 C4 S1 -123.0(4) . .
C10 C5 C4 S1 121.9(4) . .
C1 S1 C4 C3 -0.9(4) . .
C1 S1 C4 C5 180.0(5) . .
S1 C1 C1 S1 180.000(2) 2_666 2_666
